data_2240130
loop_
_publ_author_name
'Smith, Graham'
'Wermuth, Urs D.'

_publ_section_title
;
 Crystal structures and hydrogen bonding in the proton-transfer salts of
 nicotine with 3,5-dinitrosalicylic acid and 5-sulfosalicylic acid
;
_journal_coeditor_code LH5736
_journal_issue 11
_journal_name_full 'Acta Crystallographica Section E'
_journal_page_first 430
_journal_page_last 434
_journal_paper_doi 10.1107/S1600536814023253
_journal_volume 70
_journal_year 2014
_chemical_formula_iupac 'C10 H15 N2 +, C7 H3 N2 O7 -'
_chemical_formula_moiety 'C10 H15 N2 +, C7 H3 N2 O7 -'
_chemical_formula_sum 'C17 H18 N4 O7'
_chemical_formula_weight 390.35
_chemical_name_common 'nicotinium 3,5-dinitrosalicylate'
_chemical_name_systematic
;
(1<i>R</i>,2<i>S</i>)-1-Methyl-2-(pyridin-3-yl)pyrrolidin-1-ium
2-carboxy-4,6-dinitrophenolate
;
_space_group_IT_number 19
_symmetry_cell_setting orthorhombic
_symmetry_space_group_name_Hall 'P 2ac 2ab'
_symmetry_space_group_name_H-M 'P 21 21 21'
_atom_sites_solution_hydrogens geom
_atom_sites_solution_primary direct
_atom_sites_solution_secondary difmap
_audit_creation_method SHELXL-97
_cell_angle_alpha 90.00
_cell_angle_beta 90.00
_cell_angle_gamma 90.00
_cell_formula_units_Z 8
_cell_length_a 6.8096(5)
_cell_length_b 17.6403(15)
_cell_length_c 29.3604(19)
_cell_measurement_reflns_used 1206
_cell_measurement_temperature 200.0(10)
_cell_measurement_theta_max 22.43
_cell_measurement_theta_min 3.62
_cell_volume 3526.9(5)
_computing_cell_refinement
;
CrysAlis PRO (Agilent, 2013)
;
_computing_data_collection
;
CrysAlis PRO (Agilent, 2013)
;
_computing_data_reduction
;
CrysAlis PRO (Agilent, 2013)
;
_computing_molecular_graphics
;
PLATON (Spek, 2009)
;
_computing_publication_material
;
PLATON (Spek, 2009)
;
_computing_structure_refinement
;
SHELXL97 (Sheldrick, 2008) within WinGX (Farrugia, 2012)
;
_computing_structure_solution
;
SHELXS97 (Sheldrick, 2008)
;
_diffrn_ambient_temperature 200.0(10)
_diffrn_detector_area_resol_mean 16.077
_diffrn_measured_fraction_theta_full 0.990
_diffrn_measured_fraction_theta_max 0.990
_diffrn_measurement_device_type 'Oxford Diffraction Gemini-S CCD-detector diffractometer'
_diffrn_measurement_method '\w scans'
_diffrn_radiation_monochromator graphite
_diffrn_radiation_source 'Enhance (Mo) X-ray source'
_diffrn_radiation_type MoK\a
_diffrn_radiation_wavelength 0.71073
_diffrn_reflns_av_R_equivalents 0.0281
_diffrn_reflns_av_sigmaI/netI 0.0827
_diffrn_reflns_limit_h_max 8
_diffrn_reflns_limit_h_min -7
_diffrn_reflns_limit_k_max 9
_diffrn_reflns_limit_k_min -21
_diffrn_reflns_limit_l_max 36
_diffrn_reflns_limit_l_min -20
_diffrn_reflns_number 8840
_diffrn_reflns_theta_full 26.00
_diffrn_reflns_theta_max 26.00
_diffrn_reflns_theta_min 3.21
_diffrn_standards_number 0
_exptl_absorpt_coefficient_mu 0.116
_exptl_absorpt_correction_T_max 0.980
_exptl_absorpt_correction_T_min 0.807
_exptl_absorpt_correction_type multi-scan
_exptl_absorpt_process_details
;
(CrysAlis PRO; Agilent, 2013)
;
_exptl_crystal_colour yellow
_exptl_crystal_density_diffrn 1.470
_exptl_crystal_density_method 'not measured'
_exptl_crystal_description needle
_exptl_crystal_F_000 1632
_exptl_crystal_size_max 0.40
_exptl_crystal_size_mid 0.10
_exptl_crystal_size_min 0.08
_refine_diff_density_max 0.437
_refine_diff_density_min -0.193
_refine_ls_abs_structure_details
;
Flack (1983), 2983 Friedel pairs
;
_refine_ls_abs_structure_Flack -0.2(16)
_refine_ls_extinction_method none
_refine_ls_goodness_of_fit_ref 1.065
_refine_ls_hydrogen_treatment constr
_refine_ls_matrix_type full
_refine_ls_number_parameters 508
_refine_ls_number_reflns 6476
_refine_ls_number_restraints 2
_refine_ls_restrained_S_all 1.065
_refine_ls_R_factor_all 0.1139
_refine_ls_R_factor_gt 0.0723
_refine_ls_shift/su_max 0.000
_refine_ls_shift/su_mean 0.000
_refine_ls_structure_factor_coef Fsqd
_refine_ls_weighting_details 'calc w=1/[\s^2^(Fo^2^)+(0.0329P)^2^] where P=(Fo^2^+2Fc^2^)/3'
_refine_ls_weighting_scheme calc
_refine_ls_wR_factor_gt 0.1066
_refine_ls_wR_factor_ref 0.1224
_reflns_number_gt 4303
_reflns_number_total 6476
_reflns_threshold_expression I>2\s(I)
_cod_data_source_file lh5736sup1.cif
_cod_data_source_block I
_cod_original_cell_volume 3526.9(4)
_cod_database_code 2240130
_cod_database_fobs_code 2240130

loop_
_symmetry_equiv_pos_site_id
_symmetry_equiv_pos_as_xyz
1 x,y,z
2 1/2-x,-y,1/2+z
3 1/2+x,1/2-y,-z
4 -x,1/2+y,1/2-z

loop_
_atom_site_aniso_label
_atom_site_aniso_U_11
_atom_site_aniso_U_22
_atom_site_aniso_U_33
_atom_site_aniso_U_12
_atom_site_aniso_U_13
_atom_site_aniso_U_23
O2B 0.059(2) 0.060(3) 0.044(2) 0.001(2) 0.001(2) 0.008(2)
O11B 0.126(3) 0.0287(19) 0.089(3) -0.005(2) 0.007(3) -0.007(2)
O12B 0.093(3) 0.0386(19) 0.085(3) -0.010(2) -0.006(2) 0.021(2)
O31B 0.134(3) 0.082(3) 0.044(2) -0.006(3) 0.031(2) -0.015(2)
O32B 0.092(3) 0.0375(19) 0.064(2) 0.0084(19) -0.008(2) -0.0172(19)
O51B 0.101(3) 0.039(2) 0.056(2) -0.018(2) 0.0012(19) 0.0146(18)
O52B 0.095(2) 0.060(2) 0.0291(17) 0.011(2) 0.0128(17) 0.0013(17)
N3B 0.040(2) 0.053(3) 0.039(2) 0.003(2) -0.0037(18) -0.009(2)
N5B 0.046(2) 0.047(2) 0.037(2) 0.001(2) 0.0006(18) 0.008(2)
C1B 0.030(2) 0.028(2) 0.040(3) 0.0029(19) -0.0067(19) 0.005(2)
C2B 0.024(2) 0.048(3) 0.029(2) 0.002(2) 0.0015(18) 0.013(2)
C3B 0.023(2) 0.033(2) 0.029(2) 0.0040(18) 0.0008(18) -0.005(2)
C4B 0.0269(19) 0.026(2) 0.037(2) 0.0032(18) -0.0050(19) 0.000(2)
C5B 0.032(2) 0.029(2) 0.025(2) 0.0009(18) 0.0003(17) 0.0052(19)
C6B 0.035(2) 0.027(2) 0.038(2) 0.0014(19) 0.001(2) -0.008(2)
C11B 0.056(3) 0.031(3) 0.076(4) -0.004(3) -0.008(3) 0.013(3)
O21B 0.059(2) 0.060(3) 0.044(2) 0.001(2) 0.001(2) 0.008(2)
O2A 0.110(3) 0.0401(19) 0.075(2) 0.004(2) -0.011(2) 0.006(2)
O11A 0.081(2) 0.078(3) 0.0375(19) -0.013(2) 0.0043(18) 0.002(2)
O12A 0.085(2) 0.059(2) 0.051(2) 0.004(2) 0.0026(17) -0.012(2)
O31A 0.104(3) 0.040(2) 0.073(3) 0.011(2) 0.027(2) 0.026(2)
O32A 0.110(3) 0.095(3) 0.0302(18) -0.012(3) 0.008(2) 0.006(2)
O51A 0.097(3) 0.044(2) 0.104(3) -0.001(2) 0.008(3) -0.031(2)
O52A 0.117(3) 0.0316(19) 0.118(3) 0.004(2) 0.024(3) 0.019(2)
N3A 0.035(2) 0.062(3) 0.044(2) 0.006(2) 0.0001(18) 0.014(2)
N5A 0.057(3) 0.034(2) 0.090(3) -0.002(2) 0.006(3) -0.003(3)
C1A 0.032(2) 0.035(2) 0.033(2) 0.000(2) -0.0052(19) 0.004(2)
C2A 0.028(2) 0.023(2) 0.049(3) 0.005(2) -0.010(2) 0.005(2)
C3A 0.028(2) 0.033(2) 0.025(2) 0.0035(19) 0.0006(18) 0.011(2)
C4A 0.023(2) 0.043(3) 0.039(3) 0.005(2) -0.0039(19) 0.002(2)
C5A 0.031(2) 0.025(2) 0.059(3) 0.001(2) -0.002(2) 0.003(2)
C6A 0.032(2) 0.039(3) 0.040(3) 0.003(2) 0.003(2) 0.015(2)
C11A 0.037(2) 0.042(3) 0.040(3) -0.004(2) -0.004(2) -0.003(2)
N1C 0.0364(18) 0.036(2) 0.0303(19) 0.0046(17) -0.0010(16) -0.0028(18)
N11C 0.0431(18) 0.0196(16) 0.0348(18) -0.0007(16) -0.0043(17) 0.0030(16)
C2C 0.036(2) 0.030(2) 0.023(2) 0.0014(19) 0.0002(17) 0.001(2)
C3C 0.028(2) 0.020(2) 0.032(2) -0.0048(18) 0.0048(17) 0.0000(19)
C4C 0.042(2) 0.029(2) 0.039(2) -0.003(2) 0.007(2) -0.006(2)
C5C 0.050(3) 0.041(3) 0.029(2) 0.000(2) -0.007(2) -0.003(2)
C6C 0.045(3) 0.045(3) 0.034(2) 0.008(2) -0.004(2) 0.005(2)
C11C 0.041(3) 0.046(3) 0.044(3) 0.009(2) 0.006(2) 0.003(2)
C21C 0.036(2) 0.019(2) 0.034(2) -0.0047(17) 0.0022(19) 0.0007(19)
C31C 0.060(3) 0.044(3) 0.041(3) 0.005(2) -0.017(2) 0.010(2)
C41C 0.087(4) 0.053(3) 0.029(2) -0.006(3) -0.004(3) 0.003(2)
C51C 0.061(3) 0.042(3) 0.031(2) 0.007(2) 0.008(2) 0.009(2)
N1D 0.0353(17) 0.0241(17) 0.040(2) -0.0021(16) -0.0002(17) 0.0004(18)
N11D 0.0427(19) 0.0271(18) 0.0349(19) -0.0011(17) 0.0062(16) 0.0028(17)
C2D 0.033(2) 0.029(2) 0.037(2) 0.003(2) 0.0023(19) -0.003(2)
C3D 0.029(2) 0.026(2) 0.035(2) 0.0002(19) -0.0037(19) 0.002(2)
C4D 0.041(2) 0.022(2) 0.049(3) -0.0043(19) 0.001(2) -0.005(2)
C5D 0.049(3) 0.038(3) 0.040(3) 0.000(2) 0.009(2) -0.009(2)
C6D 0.042(2) 0.035(2) 0.041(3) -0.004(2) 0.008(2) -0.001(2)
C11D 0.039(2) 0.056(3) 0.057(3) -0.008(2) -0.008(2) 0.002(3)
C21D 0.035(2) 0.025(2) 0.039(2) 0.0035(19) 0.0007(19) 0.001(2)
C31D 0.063(3) 0.060(3) 0.045(3) -0.012(3) -0.016(3) 0.019(3)
C41D 0.113(4) 0.074(4) 0.038(3) 0.010(4) 0.001(3) 0.000(3)
C51D 0.071(3) 0.045(3) 0.051(3) 0.008(3) 0.031(3) 0.013(3)

loop_
_atom_site_type_symbol
_atom_site_label
_atom_site_fract_x
_atom_site_fract_y
_atom_site_fract_z
_atom_site_U_iso_or_equiv
_atom_site_thermal_displace_type
_atom_site_calc_flag
_atom_site_refinement_flags
_atom_site_occupancy
O O2B 0.7440(5) -0.0370(2) 0.16873(13) 0.0543(14) Uani d P 0.750
O O11B 0.7783(6) -0.17264(18) 0.06034(13) 0.0812(15) Uani d . 1.000
O O12B 0.7503(5) -0.16123(18) 0.13451(12) 0.0722(15) Uani d . 1.000
O O31B 0.7213(6) 0.1013(2) 0.19951(11) 0.0867(16) Uani d . 1.000
O O32B 0.8016(5) 0.19443(18) 0.15674(11) 0.0645(14) Uani d . 1.000
O O51B 0.9215(5) 0.16351(18) 0.00036(11) 0.0653(14) Uani d . 1.000
O O52B 0.9011(5) 0.05377(19) -0.03182(10) 0.0614(11) Uani d . 1.000
N N3B 0.7691(5) 0.1272(2) 0.16280(13) 0.0440(14) Uani d . 1.000
N N5B 0.8927(5) 0.0950(2) 0.00167(12) 0.0433(12) Uani d . 1.000
C C1B 0.7883(5) -0.0493(2) 0.09179(14) 0.0327(14) Uani d D 1.000
C C2B 0.7715(5) -0.0035(2) 0.13069(13) 0.0337(14) Uani d . 1.000
C C3B 0.7884(5) 0.0757(2) 0.12439(13) 0.0283(12) Uani d . 1.000
C C4B 0.8272(5) 0.1069(2) 0.08283(13) 0.0300(11) Uani d . 1.000
C C5B 0.8439(5) 0.0611(2) 0.04550(13) 0.0287(12) Uani d D 1.000
C C6B 0.8230(5) -0.0181(2) 0.04906(14) 0.0333(12) Uani d D 1.000
C C11B 0.7727(7) -0.1329(3) 0.09462(19) 0.0543(19) Uani d . 1.000
O O21B 0.8109(16) -0.0648(7) 0.0169(4) 0.0543(14) Uani d DP 0.250
O O2A 0.2427(6) 0.14566(18) 0.18109(11) 0.0750(14) Uani d . 1.000
O O11A 0.1135(5) 0.0131(2) 0.28861(10) 0.0655(14) Uani d . 1.000
O O12A 0.1240(5) 0.1263(2) 0.25992(10) 0.0650(12) Uani d . 1.000
O O31A 0.3353(5) 0.1552(2) 0.09522(11) 0.0723(16) Uani d . 1.000
O O32A 0.3389(5) 0.0535(2) 0.05553(11) 0.0784(15) Uani d . 1.000
O O51A 0.2682(6) -0.18960(19) 0.11877(14) 0.0817(16) Uani d . 1.000
O O52A 0.2223(6) -0.20342(18) 0.19127(14) 0.0889(15) Uani d . 1.000
N N3A 0.3211(5) 0.0872(2) 0.09182(13) 0.0470(14) Uani d . 1.000
N N5A 0.2457(6) -0.1639(2) 0.15757(18) 0.0603(16) Uani d . 1.000
C C1A 0.2002(5) 0.0247(2) 0.21164(13) 0.0333(12) Uani d . 1.000
C C2A 0.2429(5) 0.0748(2) 0.17458(14) 0.0333(14) Uani d . 1.000
C C3A 0.2821(5) 0.0401(2) 0.13212(13) 0.0287(12) Uani d . 1.000
C C4A 0.2834(5) -0.0373(2) 0.12566(14) 0.0350(16) Uani d . 1.000
C C5A 0.2445(5) -0.0816(2) 0.16347(16) 0.0383(14) Uani d . 1.000
C C6A 0.2026(5) -0.0513(2) 0.20552(14) 0.0370(16) Uani d . 1.000
C C11A 0.1438(6) 0.0551(3) 0.25629(15) 0.0397(16) Uani d . 1.000
N N1C 0.9322(4) 0.46384(19) 0.08412(11) 0.0342(11) Uani d . 1.000
N N11C 1.3932(4) 0.34882(17) 0.16230(10) 0.0325(10) Uani d . 1.000
C C2C 1.0225(5) 0.4293(2) 0.11887(13) 0.0297(12) Uani d . 1.000
C C3C 1.0826(5) 0.3546(2) 0.11738(12) 0.0267(12) Uani d . 1.000
C C4C 1.0488(5) 0.3140(2) 0.07781(13) 0.0367(12) Uani d . 1.000
C C5C 0.9526(6) 0.3489(3) 0.04199(14) 0.0400(16) Uani d . 1.000
C C6C 0.8990(6) 0.4232(3) 0.04661(14) 0.0413(16) Uani d . 1.000
C C11C 1.5274(6) 0.3279(3) 0.12449(13) 0.0437(17) Uani d . 1.000
C C21C 1.1861(5) 0.3191(2) 0.15719(12) 0.0297(12) Uani d . 1.000
C C31C 1.4563(6) 0.3212(3) 0.20791(14) 0.0483(17) Uani d . 1.000
C C41C 1.2739(7) 0.3266(3) 0.23712(14) 0.0563(18) Uani d . 1.000
C C51C 1.0999(6) 0.3309(3) 0.20426(12) 0.0447(16) Uani d . 1.000
N N1D 0.4269(4) 0.50744(17) 0.16513(11) 0.0331(10) Uani d . 1.000
N N11D 0.8855(4) 0.62248(19) 0.08623(11) 0.0349(11) Uani d . 1.000
C C2D 0.5212(5) 0.5403(2) 0.13071(14) 0.0330(12) Uani d . 1.000
C C3D 0.5708(5) 0.6165(2) 0.12973(13) 0.0300(12) Uani d . 1.000
C C4D 0.5191(5) 0.6592(2) 0.16646(14) 0.0373(14) Uani d . 1.000
C C5D 0.4196(6) 0.6276(2) 0.20240(14) 0.0423(17) Uani d . 1.000
C C6D 0.3794(6) 0.5509(2) 0.20076(14) 0.0393(14) Uani d . 1.000
C C11D 1.0141(6) 0.6465(3) 0.12373(14) 0.0507(16) Uani d . 1.000
C C21D 0.6765(5) 0.6508(2) 0.08995(12) 0.0330(12) Uani d . 1.000
C C31D 0.5957(6) 0.6372(3) 0.04297(14) 0.0560(17) Uani d . 1.000
C C41D 0.7691(8) 0.6443(3) 0.01105(15) 0.075(2) Uani d . 1.000
C C51D 0.9507(7) 0.6480(3) 0.03995(14) 0.0557(17) Uani d . 1.000
H H6B 0.83210 -0.04960 0.02280 0.0400 Uiso d RP 0.750
H H12B 0.73670 -0.12610 0.15360 0.1080 Uiso c RP 0.750
H H4B 0.84250 0.16020 0.07990 0.0360 Uiso c R 1.000
H H2B 0.74970 -0.02470 0.16000 0.0410 Uiso d RP 0.250
H H11B 0.79170 -0.14500 0.03730 0.1220 Uiso c RP 0.250
H H4A 0.30970 -0.05920 0.09670 0.0420 Uiso c R 1.000
H H6A 0.17520 -0.08390 0.23050 0.0450 Uiso c R 1.000
H H12A 0.17450 0.14760 0.23720 0.0970 Uiso c R 1.000
H H2C 1.04650 0.45760 0.14580 0.0360 Uiso c R 1.000
H H4C 1.09110 0.26290 0.07530 0.0440 Uiso c R 1.000
H H5C 0.92430 0.32190 0.01480 0.0480 Uiso c R 1.000
H H6C 0.83470 0.44720 0.02180 0.0500 Uiso c R 1.000
H H11C 1.38680 0.40140 0.16350 0.0390 Uiso c R 1.000
H H12C 1.47550 0.34780 0.09570 0.0660 Uiso c R 1.000
H H13C 1.53770 0.27260 0.12260 0.0660 Uiso c R 1.000
H H14C 1.65760 0.34960 0.13010 0.0660 Uiso c R 1.000
H H21C 1.19410 0.26330 0.15160 0.0350 Uiso c R 1.000
H H31C 1.56270 0.35340 0.22040 0.0580 Uiso c R 1.000
H H32C 1.50340 0.26820 0.20610 0.0580 Uiso c R 1.000
H H41C 1.27900 0.37250 0.25650 0.0680 Uiso c R 1.000
H H42C 1.26220 0.28150 0.25700 0.0680 Uiso c R 1.000
H H51C 1.00240 0.29100 0.21130 0.0530 Uiso c R 1.000
H H52C 1.03470 0.38100 0.20630 0.0530 Uiso c R 1.000
H H2D 0.55660 0.50980 0.10530 0.0400 Uiso c R 1.000
H H4D 0.55240 0.71140 0.16720 0.0450 Uiso c R 1.000
H H5D 0.37950 0.65750 0.22760 0.0510 Uiso c R 1.000
H H6D 0.31540 0.52800 0.22600 0.0470 Uiso c R 1.000
H H11D 0.88190 0.56980 0.08620 0.0420 Uiso c R 1.000
H H12D 1.14600 0.62570 0.11900 0.0760 Uiso c R 1.000
H H13D 0.96120 0.62770 0.15270 0.0760 Uiso c R 1.000
H H14D 1.02080 0.70200 0.12450 0.0760 Uiso c R 1.000
H H21D 0.68180 0.70690 0.09490 0.0400 Uiso c R 1.000
H H31D 0.49390 0.67530 0.03550 0.0670 Uiso c R 1.000
H H32D 0.53690 0.58600 0.04080 0.0670 Uiso c R 1.000
H H41D 0.77510 0.60010 -0.00960 0.0900 Uiso c R 1.000
H H42D 0.75700 0.69090 -0.00760 0.0900 Uiso c R 1.000
H H51D 1.05380 0.61390 0.02780 0.0670 Uiso c R 1.000
H H52D 1.00290 0.70030 0.04110 0.0670 Uiso c R 1.000

loop_
_atom_type_symbol
_atom_type_description
_atom_type_scat_dispersion_real
_atom_type_scat_dispersion_imag
_atom_type_scat_source
C C 0.0033 0.0016 'International Tables Vol C Tables 4.2.6.8 and 6.1.1.4'
H H 0.0000 0.0000 'International Tables Vol C Tables 4.2.6.8 and 6.1.1.4'
N N 0.0061 0.0033 'International Tables Vol C Tables 4.2.6.8 and 6.1.1.4'
O O 0.0106 0.0060 'International Tables Vol C Tables 4.2.6.8 and 6.1.1.4'

loop_
_geom_angle_atom_site_label_1
_geom_angle_atom_site_label_2
_geom_angle_atom_site_label_3
_geom_angle
_geom_angle_publ_flag
C11B O11B H11B 109.00 no
C11B O12B H12B 110.00 no
C11A O12A H12A 109.00 no
O31B N3B O32B 122.9(4) no
O31B N3B C3B 118.5(3) no
O32B N3B C3B 118.6(3) no
O52B N5B C5B 118.4(3) no
O51B N5B O52B 123.6(4) no
O51B N5B C5B 118.0(3) no
O32A N3A C3A 116.3(3) no
O31A N3A C3A 120.6(4) no
O31A N3A O32A 123.1(4) no
O51A N5A O52A 123.6(4) no
O52A N5A C5A 118.1(4) no
O51A N5A C5A 118.3(4) no
C2C N1C C6C 117.6(4) no
C11C N11C C21C 114.4(3) no
C11C N11C C31C 114.4(3) no
C21C N11C C31C 104.2(3) no
C21C N11C H11C 108.00 no
C11C N11C H11C 108.00 no
C31C N11C H11C 108.00 no
C2D N1D C6D 117.5(3) no
C21D N11D C51D 104.2(3) no
C11D N11D C51D 114.6(3) no
C11D N11D C21D 114.3(3) no
C51D N11D H11D 108.00 no
C21D N11D H11D 108.00 no
C11D N11D H11D 108.00 no
C2B C1B C6B 121.4(3) no
C2B C1B C11B 121.5(4) no
C6B C1B C11B 117.2(4) no
C1B C2B C3B 117.1(3) no
O2B C2B C3B 125.7(4) no
O2B C2B C1B 117.2(3) no
N3B C3B C2B 120.6(3) no
N3B C3B C4B 117.3(3) no
C2B C3B C4B 122.1(3) no
C3B C4B C5B 119.7(3) no
N5B C5B C6B 119.7(3) no
C4B C5B C6B 121.2(4) no
N5B C5B C4B 119.0(3) no
O21B C6B C5B 127.0(7) no
C1B C6B C5B 118.5(3) no
O21B C6B C1B 114.1(6) no
O12B C11B C1B 116.6(4) no
O11B C11B O12B 122.0(5) no
O11B C11B C1B 121.4(5) no
C3B C2B H2B 121.00 no
C1B C2B H2B 122.00 no
C5B C4B H4B 120.00 no
C3B C4B H4B 120.00 no
C5B C6B H6B 121.00 no
C1B C6B H6B 121.00 no
C2A C1A C11A 120.4(3) no
C2A C1A C6A 120.6(4) no
C6A C1A C11A 119.0(4) no
C1A C2A C3A 116.2(3) no
O2A C2A C3A 124.2(4) no
O2A C2A C1A 119.7(4) no
N3A C3A C2A 119.9(3) no
N3A C3A C4A 116.6(3) no
C2A C3A C4A 123.5(3) no
C3A C4A C5A 116.6(4) no
C4A C5A C6A 122.7(3) no
N5A C5A C4A 117.7(4) no
N5A C5A C6A 119.6(4) no
C1A C6A C5A 120.5(4) no
O11A C11A O12A 121.2(4) no
O11A C11A C1A 121.1(4) no
O12A C11A C1A 117.7(4) no
C3A C4A H4A 122.00 no
C5A C4A H4A 122.00 no
C5A C6A H6A 120.00 no
C1A C6A H6A 120.00 no
N1C C2C C3C 123.1(3) no
C2C C3C C4C 118.1(3) no
C4C C3C C21C 121.0(3) no
C2C C3C C21C 120.8(3) no
C3C C4C C5C 119.1(4) no
C4C C5C C6C 118.5(4) no
N1C C6C C5C 123.5(4) no
N11C C21C C3C 111.7(3) no
C3C C21C C51C 118.1(3) no
N11C C21C C51C 102.9(3) no
N11C C31C C41C 104.6(3) no
C31C C41C C51C 106.4(3) no
C21C C51C C41C 105.6(3) no
N1C C2C H2C 118.00 no
C3C C2C H2C 119.00 no
C5C C4C H4C 120.00 no
C3C C4C H4C 120.00 no
C4C C5C H5C 121.00 no
C6C C5C H5C 121.00 no
C5C C6C H6C 118.00 no
N1C C6C H6C 118.00 no
N11C C11C H13C 110.00 no
H12C C11C H13C 109.00 no
N11C C11C H12C 109.00 no
H13C C11C H14C 110.00 no
N11C C11C H14C 110.00 no
H12C C11C H14C 109.00 no
C51C C21C H21C 108.00 no
C3C C21C H21C 108.00 no
N11C C21C H21C 108.00 no
C41C C31C H32C 111.00 no
N11C C31C H31C 111.00 no
C41C C31C H31C 111.00 no
H31C C31C H32C 109.00 no
N11C C31C H32C 111.00 no
C51C C41C H41C 110.00 no
H41C C41C H42C 109.00 no
C31C C41C H42C 110.00 no
C31C C41C H41C 110.00 no
C51C C41C H42C 110.00 no
H51C C51C H52C 109.00 no
C21C C51C H51C 111.00 no
C41C C51C H52C 111.00 no
C41C C51C H51C 111.00 no
C21C C51C H52C 111.00 no
N1D C2D C3D 123.8(4) no
C2D C3D C21D 121.6(3) no
C2D C3D C4D 117.2(3) no
C4D C3D C21D 121.2(3) no
C3D C4D C5D 120.8(3) no
C4D C5D C6D 118.0(4) no
N1D C6D C5D 122.8(4) no
C3D C21D C31D 118.3(3) no
N11D C21D C3D 112.0(3) no
N11D C21D C31D 103.0(3) no
C21D C31D C41D 105.6(3) no
C31D C41D C51D 107.2(4) no
N11D C51D C41D 104.8(4) no
N1D C2D H2D 118.00 no
C3D C2D H2D 118.00 no
C3D C4D H4D 120.00 no
C5D C4D H4D 120.00 no
C4D C5D H5D 121.00 no
C6D C5D H5D 121.00 no
N1D C6D H6D 119.00 no
C5D C6D H6D 119.00 no
N11D C11D H12D 109.00 no
N11D C11D H13D 109.00 no
N11D C11D H14D 109.00 no
H12D C11D H13D 109.00 no
H12D C11D H14D 110.00 no
H13D C11D H14D 110.00 no
N11D C21D H21D 108.00 no
C3D C21D H21D 108.00 no
C31D C21D H21D 108.00 no
C21D C31D H31D 111.00 no
C21D C31D H32D 111.00 no
C41D C31D H31D 111.00 no
C41D C31D H32D 111.00 no
H31D C31D H32D 109.00 no
C31D C41D H41D 110.00 no
C31D C41D H42D 110.00 no
C51D C41D H41D 110.00 no
C51D C41D H42D 110.00 no
H41D C41D H42D 109.00 no
N11D C51D H51D 111.00 no
N11D C51D H52D 111.00 no
C41D C51D H51D 111.00 no
C41D C51D H52D 111.00 no
H51D C51D H52D 109.00 no

loop_
_geom_bond_atom_site_label_1
_geom_bond_atom_site_label_2
_geom_bond_distance
_geom_bond_publ_flag
O2B C2B 1.277(5) no
O11B C11B 1.227(7) no
O12B C11B 1.283(7) no
O21B C6B 1.256(13) no
O31B N3B 1.215(5) no
O32B N3B 1.220(5) no
O51B N5B 1.225(5) no
O52B N5B 1.224(5) no
O11B H11B 0.8400 no
O12B H12B 0.8400 no
O2A C2A 1.265(5) no
O11A C11A 1.222(6) no
O12A C11A 1.268(6) no
O31A N3A 1.208(5) no
O32A N3A 1.226(5) no
O51A N5A 1.236(6) no
O52A N5A 1.221(6) no
O12A H12A 0.8400 no
N3B C3B 1.454(5) no
N5B C5B 1.457(5) no
N3A C3A 1.470(5) no
N5A C5A 1.462(5) no
N1C C6C 1.333(6) no
N1C C2C 1.338(5) no
N11C C11C 1.485(5) no
N11C C21C 1.512(4) no
N11C C31C 1.488(5) no
N11C H11C 0.9300 no
N1D C2D 1.330(5) no
N1D C6D 1.337(5) no
N11D C51D 1.499(5) no
N11D C11D 1.469(5) no
N11D C21D 1.512(4) no
N11D H11D 0.9300 no
C1B C6B 1.390(6) no
C1B C11B 1.481(6) no
C1B C2B 1.404(5) no
C2B C3B 1.414(5) no
C3B C4B 1.364(5) no
C4B C5B 1.366(5) no
C5B C6B 1.408(5) no
C2B H2B 0.9500 no
C4B H4B 0.9500 no
C6B H6B 0.9500 no
C1A C6A 1.353(5) no
C1A C2A 1.432(5) no
C1A C11A 1.468(6) no
C2A C3A 1.414(5) no
C3A C4A 1.379(5) no
C4A C5A 1.383(6) no
C5A C6A 1.375(6) no
C4A H4A 0.9500 no
C6A H6A 0.9500 no
C2C C3C 1.381(5) no
C3C C21C 1.502(5) no
C3C C4C 1.384(5) no
C4C C5C 1.384(6) no
C5C C6C 1.367(7) no
C21C C51C 1.516(5) no
C31C C41C 1.512(6) no
C41C C51C 1.530(6) no
C2C H2C 0.9500 no
C4C H4C 0.9500 no
C5C H5C 0.9500 no
C6C H6C 0.9500 no
C11C H14C 0.9800 no
C11C H12C 0.9800 no
C11C H13C 0.9800 no
C21C H21C 1.0000 no
C31C H32C 0.9900 no
C31C H31C 0.9900 no
C41C H41C 0.9900 no
C41C H42C 0.9900 no
C51C H52C 0.9900 no
C51C H51C 0.9900 no
C2D C3D 1.386(5) no
C3D C21D 1.499(5) no
C3D C4D 1.362(5) no
C4D C5D 1.372(6) no
C5D C6D 1.381(5) no
C21D C31D 1.504(5) no
C31D C41D 1.513(7) no
C41D C51D 1.501(7) no
C2D H2D 0.9500 no
C4D H4D 0.9500 no
C5D H5D 0.9500 no
C6D H6D 0.9500 no
C11D H12D 0.9800 no
C11D H13D 0.9800 no
C11D H14D 0.9800 no
C21D H21D 1.0000 no
C31D H31D 0.9900 no
C31D H32D 0.9900 no
C41D H41D 0.9900 no
C41D H42D 0.9900 no
C51D H51D 0.9900 no
C51D H52D 0.9900 no

loop_
_geom_hbond_atom_site_label_D
_geom_hbond_atom_site_label_H
_geom_hbond_atom_site_label_A
_geom_hbond_site_symmetry_A
_geom_hbond_distance_DH
_geom_hbond_distance_HA
_geom_hbond_distance_DA
_geom_hbond_angle_DHA
_geom_hbond_publ_flag
O12A H12A O2A . 0.84 1.71 2.475(4) 150 yes
O12B H12B O2B . 0.84 1.63 2.411(4) 152 yes
N11C H11C N1D 1_655 0.93 1.89 2.809(4) 169 yes
N11D H11D N1C . 0.93 1.90 2.817(5) 168 yes
C2C H2C O11A 4_655 0.95 2.42 3.228(5) 143 yes
C4C H4C O31A 1_655 0.95 2.59 3.452(5) 151 yes
C5D H5D O31B 4_655 0.95 2.46 3.071(5) 122 no
C6C H6C O32A 3_555 0.95 2.27 3.054(5) 139 yes
C6D H6D O31B 4_655 0.95 2.55 3.136(5) 120 no
C11C H13C O32B 1_655 0.98 2.48 3.151(6) 126 yes
C11D H14D O51A 1_665 0.98 2.55 3.373(6) 141 yes
C21C H21C O2A 1_655 1.00 2.27 3.163(5) 148 yes
C21D H21D O11B 1_565 1.00 2.44 3.307(5) 144 yes
C51C H52C O11A 4_655 0.99 2.54 3.534(6) 177 yes

loop_
_geom_torsion_atom_site_label_1
_geom_torsion_atom_site_label_2
_geom_torsion_atom_site_label_3
_geom_torsion_atom_site_label_4
_geom_torsion
_geom_torsion_publ_flag
O32B N3B C3B C2B 173.7(3) no
O31B N3B C3B C4B 175.0(4) no
O32B N3B C3B C4B -5.0(5) no
O31B N3B C3B C2B -6.3(5) no
O52B N5B C5B C6B 5.0(5) no
O52B N5B C5B C4B -177.7(3) no
O51B N5B C5B C6B -175.7(3) no
O51B N5B C5B C4B 1.7(5) no
O31A N3A C3A C2A 5.8(5) no
O31A N3A C3A C4A -175.1(4) no
O32A N3A C3A C2A -174.6(3) no
O32A N3A C3A C4A 4.5(5) no
O51A N5A C5A C6A 174.3(4) no
O52A N5A C5A C6A -4.9(6) no
O51A N5A C5A C4A -4.7(6) no
O52A N5A C5A C4A 176.0(4) no
C2C N1C C6C C5C -0.2(6) no
C6C N1C C2C C3C 0.3(5) no
C31C N11C C21C C3C 168.2(3) no
C31C N11C C21C C51C 40.5(4) no
C11C N11C C21C C3C -66.1(4) no
C11C N11C C31C C41C -162.7(4) no
C11C N11C C21C C51C 166.3(3) no
C21C N11C C31C C41C -36.9(4) no
C6D N1D C2D C3D -0.5(5) no
C2D N1D C6D C5D 1.8(6) no
C21D N11D C51D C41D -33.4(4) no
C51D N11D C21D C31D 39.4(4) no
C11D N11D C21D C3D -66.6(4) no
C11D N11D C21D C31D 165.2(4) no
C51D N11D C21D C3D 167.6(3) no
C11D N11D C51D C41D -159.0(4) no
C6B C1B C11B O11B -4.3(6) no
C11B C1B C2B C3B -180.0(3) no
C11B C1B C2B O2B 0.6(5) no
C2B C1B C11B O12B -2.5(6) no
C6B C1B C2B C3B 0.9(5) no
C6B C1B C11B O12B 176.7(4) no
C6B C1B C2B O2B -178.5(3) no
C2B C1B C11B O11B 176.6(4) no
C11B C1B C6B C5B -178.3(3) no
C2B C1B C6B C5B 0.9(5) no
C1B C2B C3B C4B -2.6(5) no
C1B C2B C3B N3B 178.9(3) no
O2B C2B C3B N3B -1.8(6) no
O2B C2B C3B C4B 176.8(4) no
C2B C3B C4B C5B 2.3(5) no
N3B C3B C4B C5B -179.1(3) no
C3B C4B C5B N5B -177.7(3) no
C3B C4B C5B C6B -0.4(5) no
N5B C5B C6B C1B 176.1(3) no
C4B C5B C6B C1B -1.2(5) no
C2A C1A C11A O11A -177.5(4) no
C2A C1A C6A C5A -0.6(5) no
C11A C1A C2A O2A 4.0(5) no
C11A C1A C6A C5A 176.5(3) no
C11A C1A C2A C3A -175.6(3) no
C6A C1A C11A O11A 5.5(6) no
C2A C1A C11A O12A 3.8(5) no
C6A C1A C2A O2A -179.0(4) no
C6A C1A C11A O12A -173.2(4) no
C6A C1A C2A C3A 1.4(5) no
C1A C2A C3A N3A 178.0(3) no
O2A C2A C3A N3A -1.6(6) no
C1A C2A C3A C4A -1.0(5) no
O2A C2A C3A C4A 179.4(4) no
N3A C3A C4A C5A -179.3(3) no
C2A C3A C4A C5A -0.3(5) no
C3A C4A C5A C6A 1.2(5) no
C3A C4A C5A N5A -179.8(3) no
C4A C5A C6A C1A -0.8(5) no
N5A C5A C6A C1A -179.8(3) no
N1C C2C C3C C4C 0.5(5) no
N1C C2C C3C C21C 179.1(3) no
C4C C3C C21C N11C 106.6(4) no
C2C C3C C21C C51C 47.1(5) no
C2C C3C C21C N11C -71.9(4) no
C4C C3C C21C C51C -134.4(4) no
C2C C3C C4C C5C -1.6(5) no
C21C C3C C4C C5C 179.9(3) no
C3C C4C C5C C6C 1.8(6) no
C4C C5C C6C N1C -0.9(6) no
C3C C21C C51C C41C -151.8(4) no
N11C C21C C51C C41C -28.2(4) no
N11C C31C C41C C51C 18.9(5) no
C31C C41C C51C C21C 6.1(5) no
N1D C2D C3D C21D -179.7(3) no
N1D C2D C3D C4D 0.1(5) no
C2D C3D C4D C5D -0.9(5) no
C21D C3D C4D C5D 179.0(3) no
C4D C3D C21D C31D -129.0(4) no
C4D C3D C21D N11D 111.4(4) no
C2D C3D C21D C31D 50.8(5) no
C2D C3D C21D N11D -68.8(4) no
C3D C4D C5D C6D 2.0(6) no
C4D C5D C6D N1D -2.5(6) no
N11D C21D C31D C41D -30.0(4) no
C3D C21D C31D C41D -154.1(4) no
C21D C31D C41D C51D 9.8(5) no
C31D C41D C51D N11D 14.6(5) no
